data_4115980
loop_
_publ_author_name
'Jodi D. Niemoth-Anderson'
'Kerry A. (Fusie) Clark'
'T. Adrian George'
'Charles R. Ross'

_publ_contact_author_address
;
Department of Chemistry
University of Nebraska-Lincoln, Lincoln, NE 68588-0304
;
_publ_contact_author_email tageorge@unlserve.unl.edu
_publ_contact_author_name 'George, T. Adrian'
_publ_contact_author_phone 1(402)4723513
_publ_section_title
;
 Five-Coordinate Diamagnetic Iron(IV) Complexes With A Trigonal Planar
 Arrangement of Thiolate Ligand Atoms: Synthesis and Crystal Structure of
 [FeX(PS3)] (X = Cl, Br or I; PS3H3= [P(C'''6H3-3-Me3Si-2-SH)3])
;
_journal_name_full 'Journal of the American Chemical Society'
_journal_page_first 3977
_journal_page_last 3978
_journal_paper_doi 10.1021/ja993988+
_journal_volume 122
_journal_year 2000
_chemical_formula_moiety 'C27 H36 Fe I P S3 Si3 . 3 C6 H4 Cl2'
_chemical_formula_sum 'C90 H96 Cl12 Fe2 I2 P2 S6 Si6'
_chemical_formula_weight 2391.41
_chemical_melting_point 469(1)
_chemical_name_common
;
Iodo[tris(2-thio-3-trimethylsilylphenyl-kS)phosphine-kP]iron
;
_chemical_name_systematic
;
  Iodo[tris(2-thio-3-trimethylsilylphenyl-kS)phosphine-kP]iron
;
_space_group_IT_number 15
_symmetry_cell_setting monoclinic
_symmetry_space_group_name_Hall '-C 2yc'
_symmetry_space_group_name_H-M 'C 1 2/c 1'
_atom_sites_solution_hydrogens geom
_atom_sites_solution_primary direct
_atom_sites_solution_secondary difmap
_audit_creation_method SHELXL-97
_cell_angle_alpha 90.00
_cell_angle_beta 112.21(3)
_cell_angle_gamma 90.00
_cell_formula_units_Z 4
_cell_length_a 31.317(6)
_cell_length_b 16.919(3)
_cell_length_c 21.301(4)
_cell_measurement_temperature 293(2)
_cell_volume 10449(4)
_computing_cell_refinement MARXDS
_computing_data_collection MARDC
_computing_data_reduction MARXDS
_computing_molecular_graphics XP
_computing_publication_material 'SHELXL-97 (Sheldrick, 1997)'
_computing_structure_refinement 'SHELXL-97 (Sheldrick, 1997)'
_computing_structure_solution 'SHELXS-97 (Sheldrick, 1990)'
_diffrn_ambient_temperature 293(2)
_diffrn_measured_fraction_theta_full 0.942
_diffrn_measured_fraction_theta_max 0.942
_diffrn_measurement_device_type 'MARResearch imaging plate'
_diffrn_measurement_method 'oscillation method'
_diffrn_radiation_monochromator graphite
_diffrn_radiation_source 'rotating anode'
_diffrn_radiation_type MoK\a
_diffrn_radiation_wavelength 0.71073
_diffrn_reflns_av_R_equivalents 0.0601
_diffrn_reflns_av_sigmaI/netI 0.0443
_diffrn_reflns_limit_h_max 34
_diffrn_reflns_limit_h_min -34
_diffrn_reflns_limit_k_max 18
_diffrn_reflns_limit_k_min 0
_diffrn_reflns_limit_l_max 23
_diffrn_reflns_limit_l_min -23
_diffrn_reflns_number 31134
_diffrn_reflns_theta_full 23.27
_diffrn_reflns_theta_max 23.27
_diffrn_reflns_theta_min 3.17
_exptl_absorpt_coefficient_mu 1.437
_exptl_absorpt_correction_type none
_exptl_crystal_colour red-brown
_exptl_crystal_density_diffrn 1.520
_exptl_crystal_description chunk
_exptl_crystal_F_000 4832
_exptl_crystal_size_max .7
_exptl_crystal_size_mid .5
_exptl_crystal_size_min .2
_refine_diff_density_max 2.189
_refine_diff_density_min -1.100
_refine_diff_density_rms 0.139
_refine_ls_extinction_coef 0.00041(18)
_refine_ls_extinction_expression Fc^*^=kFc[1+0.001xFc^2^\l^3^/sin(2\q)]^-1/4^
_refine_ls_extinction_method SHELXL
_refine_ls_goodness_of_fit_ref 1.094
_refine_ls_hydrogen_treatment mixed
_refine_ls_matrix_type full
_refine_ls_number_parameters 442
_refine_ls_number_reflns 7085
_refine_ls_number_restraints 50
_refine_ls_restrained_S_all 1.094
_refine_ls_R_factor_all 0.0922
_refine_ls_R_factor_gt 0.0709
_refine_ls_shift/su_max 0.062
_refine_ls_shift/su_mean 0.002
_refine_ls_structure_factor_coef Fsqd
_refine_ls_weighting_details 'calc w=1/[\s^2^(Fo^2^)+(0.1493P)^2^+16.8947P] where P=(Fo^2^+2Fc^2^)/3'
_refine_ls_weighting_scheme calc
_refine_ls_wR_factor_gt 0.1899
_refine_ls_wR_factor_ref 0.2083
_reflns_number_gt 5531
_reflns_number_total 7085
_reflns_threshold_expression >2sigma(I)
_cod_data_source_file ja9939882B_3.cif
_cod_data_source_block ni298c,2-I
_cod_depositor_comments
;
The following automatic conversions were performed:

'_symmetry_cell_setting' tag value 'monoclinic C' was replaced with
'monoclinic' value as specified in the replacement file
'/home/robertas/cod-tools/perl-scripts/inputs/replacement_values.lst'.

Automatic conversion script
Id: cif_fix_values 3143 2015-03-26 13:38:13Z robertas 
;
_cod_database_code 4115980

loop_
_symmetry_equiv_pos_as_xyz
'x, y, z'
'-x, y, -z+1/2'
'x+1/2, y+1/2, z'
'-x+1/2, y+1/2, -z+1/2'
'-x, -y, -z'
'x, -y, z-1/2'
'-x+1/2, -y+1/2, -z'
'x+1/2, -y+1/2, z-1/2'

loop_
_atom_site_label
_atom_site_type_symbol
_atom_site_fract_x
_atom_site_fract_y
_atom_site_fract_z
_atom_site_U_iso_or_equiv
_atom_site_adp_type
_atom_site_occupancy
_atom_site_symmetry_multiplicity
_atom_site_calc_flag
_atom_site_refinement_flags
I I 0.183616(15) 0.93554(2) 0.31771(2) 0.0521(3) Uani 1 1 d .
Fe Fe 0.21944(3) 0.81739(4) 0.27331(4) 0.0358(3) Uani 1 1 d .
P P 0.24745(5) 0.71626(8) 0.24044(7) 0.0389(4) Uani 1 1 d .
S1 S 0.27327(5) 0.80445(9) 0.36980(7) 0.0463(4) Uani 1 1 d .
S2 S 0.15734(5) 0.75258(9) 0.24889(8) 0.0469(4) Uani 1 1 d .
S3 S 0.23135(6) 0.88363(8) 0.19704(7) 0.0469(4) Uani 1 1 d .
Si3 Si 0.26186(8) 0.96125(12) 0.06963(10) 0.0589(5) Uani 1 1 d .
Si2 Si 0.06566(7) 0.62660(13) 0.19590(12) 0.0640(6) Uani 1 1 d .
C11 C 0.2947(2) 0.6740(3) 0.3120(3) 0.0431(13) Uani 1 1 d .
C21 C 0.3069(2) 0.7190(4) 0.3707(3) 0.0449(13) Uani 1 1 d .
C31 C 0.3442(2) 0.6963(4) 0.4308(3) 0.0504(14) Uani 1 1 d .
C41 C 0.3672(2) 0.6277(4) 0.4261(4) 0.0596(17) Uani 1 1 d .
H41 H 0.3925 0.6119 0.4638 0.072 Uiso 1 1 calc R
C51 C 0.3542(3) 0.5812(4) 0.3677(4) 0.0633(18) Uani 1 1 d .
H51 H 0.3697 0.5343 0.3679 0.076 Uiso 1 1 calc R
C61 C 0.3182(2) 0.6050(4) 0.3098(3) 0.0553(16) Uani 1 1 d .
H61 H 0.3099 0.5755 0.2701 0.066 Uiso 1 1 calc R
Si1 Si 0.36395(7) 0.75362(13) 0.51446(9) 0.0587(5) Uani 1 1 d .
C1M1 C 0.3156(3) 0.7610(7) 0.5451(4) 0.083(2) Uani 1 1 d .
H1M1 H 0.3052 0.7089 0.5502 0.125 Uiso 1 1 calc R
H1M2 H 0.2906 0.7902 0.5129 0.125 Uiso 1 1 calc R
H1M3 H 0.3261 0.7877 0.5881 0.125 Uiso 1 1 calc R
C2M1 C 0.3864(4) 0.8517(6) 0.5036(5) 0.089(3) Uani 1 1 d .
H2M1 H 0.4113 0.8451 0.4882 0.134 Uiso 1 1 calc R
H2M2 H 0.3974 0.8792 0.5462 0.134 Uiso 1 1 calc R
H2M3 H 0.3622 0.8818 0.4709 0.134 Uiso 1 1 calc R
C3M1 C 0.4110(4) 0.6926(7) 0.5786(5) 0.105(4) Uani 1 1 d .
H3M1 H 0.4365 0.6876 0.5643 0.158 Uiso 1 1 calc R
H3M2 H 0.3992 0.6411 0.5820 0.158 Uiso 1 1 calc R
H3M3 H 0.4211 0.7182 0.6220 0.158 Uiso 1 1 calc R
C12 C 0.20296(19) 0.6418(3) 0.2049(3) 0.0396(12) Uani 1 1 d .
C22 C 0.1615(2) 0.6604(3) 0.2109(3) 0.0411(12) Uani 1 1 d .
C32 C 0.1233(2) 0.6083(4) 0.1869(3) 0.0536(15) Uani 1 1 d .
C42 C 0.1302(3) 0.5383(4) 0.1570(4) 0.0600(17) Uani 1 1 d .
H42 H 0.1058 0.5029 0.1398 0.072 Uiso 1 1 calc R
C52 C 0.1718(3) 0.5196(4) 0.1519(4) 0.0649(19) Uani 1 1 d .
H52 H 0.1749 0.4719 0.1324 0.078 Uiso 1 1 calc R
C62 C 0.2084(2) 0.5707(4) 0.1754(4) 0.0531(15) Uani 1 1 d .
H62 H 0.2363 0.5582 0.1718 0.064 Uiso 1 1 calc R
C1M2 C 0.0758(4) 0.6230(8) 0.2859(6) 0.098(3) Uani 1 1 d .
H1M4 H 0.0893 0.5730 0.3043 0.148 Uiso 1 1 calc R
H1M5 H 0.0470 0.6290 0.2917 0.148 Uiso 1 1 calc R
H1M6 H 0.0963 0.6649 0.3092 0.148 Uiso 1 1 calc R
C2M2 C 0.0251(4) 0.5467(8) 0.1488(9) 0.125(5) Uani 1 1 d .
H2M4 H 0.0202 0.5496 0.1015 0.188 Uiso 1 1 calc R
H2M5 H -0.0038 0.5532 0.1541 0.188 Uiso 1 1 calc R
H2M6 H 0.0381 0.4962 0.1665 0.188 Uiso 1 1 calc R
C3M2 C 0.0399(4) 0.7231(7) 0.1582(8) 0.112(4) Uani 1 1 d .
H3M4 H 0.0349 0.7237 0.1109 0.168 Uiso 1 1 calc R
H3M5 H 0.0605 0.7652 0.1810 0.168 Uiso 1 1 calc R
H3M6 H 0.0110 0.7302 0.1634 0.168 Uiso 1 1 calc R
C13 C 0.2690(2) 0.7451(4) 0.1757(3) 0.0441(13) Uani 1 1 d .
C23 C 0.2598(2) 0.8234(3) 0.1546(3) 0.0416(13) Uani 1 1 d .
C33 C 0.2729(2) 0.8554(4) 0.1032(3) 0.0500(14) Uani 1 1 d .
C43 C 0.2956(3) 0.8031(5) 0.0767(4) 0.0632(18) Uani 1 1 d .
H43 H 0.3049 0.8217 0.0428 0.076 Uiso 1 1 calc R
C53 C 0.3056(3) 0.7253(5) 0.0968(4) 0.069(2) Uani 1 1 d .
H53 H 0.3214 0.6935 0.0771 0.083 Uiso 1 1 calc R
C63 C 0.2920(3) 0.6958(4) 0.1464(4) 0.0588(17) Uani 1 1 d .
H63 H 0.2980 0.6434 0.1603 0.071 Uiso 1 1 calc R
C1M3 C 0.2848(4) 1.0342(6) 0.1389(5) 0.092(3) Uani 1 1 d .
H1M7 H 0.2700 1.0271 0.1706 0.137 Uiso 1 1 calc R
H1M8 H 0.2788 1.0867 0.1204 0.137 Uiso 1 1 calc R
H1M9 H 0.3174 1.0268 0.1616 0.137 Uiso 1 1 calc R
C2M3 C 0.1986(4) 0.9758(6) 0.0236(6) 0.090(3) Uani 1 1 d .
H2M7 H 0.1832 0.9693 0.0546 0.135 Uiso 1 1 calc R
H2M8 H 0.1871 0.9374 -0.0121 0.135 Uiso 1 1 calc R
H2M9 H 0.1930 1.0280 0.0046 0.135 Uiso 1 1 calc R
C3M3 C 0.2899(4) 0.9749(6) 0.0070(5) 0.093(3) Uani 1 1 d .
H3M7 H 0.3227 0.9683 0.0294 0.139 Uiso 1 1 calc R
H3M8 H 0.2834 1.0270 -0.0121 0.139 Uiso 1 1 calc R
H3M9 H 0.2781 0.9364 -0.0285 0.139 Uiso 1 1 calc R
Cl1A Cl 0.3802(2) 0.8657(9) 0.2807(6) 0.143(6) Uiso 0.44(2) 1 d PD
Cl1B Cl 0.3771(3) 0.8259(8) 0.3032(5) 0.153(5) Uiso 0.56(2) 1 d PD
Cl2 Cl 0.4146(4) 0.9001(6) 0.1791(6) 0.302(6) Uani 1 1 d D
C1P1 C 0.4021(3) 0.7883(6) 0.2535(5) 0.115(4) Uiso 1 1 d D
C2P1 C 0.4186(4) 0.8071(7) 0.2028(6) 0.168(7) Uiso 1 1 d D
C3P1 C 0.4377(4) 0.7481(11) 0.1755(7) 0.223(11) Uiso 1 1 d D
H3P1 H 0.4490 0.7607 0.1422 0.268 Uiso 1 1 calc R
C4P1 C 0.4397(5) 0.6701(9) 0.1981(9) 0.33(2) Uiso 1 1 d D
H4P1 H 0.4523 0.6308 0.1799 0.398 Uiso 1 1 calc R
C5P1 C 0.4227(5) 0.6511(6) 0.2483(9) 0.217(10) Uiso 1 1 d D
H5P1 H 0.4238 0.5991 0.2631 0.261 Uiso 1 1 calc R
C6P1 C 0.4040(4) 0.7102(7) 0.2761(6) 0.164(6) Uiso 1 1 d D
H6P1 H 0.3929 0.6976 0.3096 0.196 Uiso 1 1 calc R
Cl3A Cl 0.0645(6) 0.5656(10) -0.0199(8) 0.145(9) Uiso 0.28(2) 1 d PD
Cl3B Cl 0.0301(14) 0.624(2) -0.0352(10) 0.46(2) Uiso 0.72(2) 1 d PD
Cl4A Cl -0.0116(7) 0.7744(15) -0.0447(8) 0.255(11) Uiso 0.53(3) 1 d PD
Cl4B Cl -0.0115(6) 0.6958(13) -0.0541(8) 0.222(11) Uiso 0.47(3) 1 d PD
C1P2 C 0.0775(4) 0.6699(7) 0.0006(6) 0.173(7) Uiso 1 1 d D
C2P2 C 0.0453(3) 0.7312(9) -0.0132(6) 0.176(7) Uiso 1 1 d D
C3P2 C 0.0602(4) 0.8088(8) 0.0055(8) 0.247(14) Uiso 1 1 d D
H3P2 H 0.0388 0.8496 -0.0038 0.297 Uiso 1 1 calc R
C4P2 C 0.1073(5) 0.8249(6) 0.0380(8) 0.237(13) Uiso 1 1 d D
H4P2 H 0.1172 0.8763 0.0512 0.284 Uiso 1 1 calc R
C5P2 C 0.1395(3) 0.7638(8) 0.0507(7) 0.133(4) Uiso 1 1 d D
H5P2 H 0.1709 0.7747 0.0711 0.159 Uiso 1 1 calc R
C6P2 C 0.1246(4) 0.6861(7) 0.0326(7) 0.176(7) Uiso 1 1 d D
H6P2 H 0.1460 0.6453 0.0418 0.211 Uiso 1 1 calc R
Cl5 Cl 0.4192(3) 0.4758(8) 0.5943(7) 0.199(5) Uiso 0.50 1 d PD
Cl6 Cl 0.5149(5) 0.5010(12) 0.5782(8) 0.255(7) Uiso 0.50 1 d PD
C1P3 C 0.4663(4) 0.5179(8) 0.6614(5) 0.122(8) Uiso 0.50 1 d PD
C2P3 C 0.5085(3) 0.5290(8) 0.6542(6) 0.123(8) Uiso 0.50 1 d PD
C3P3 C 0.5457(4) 0.5624(13) 0.7074(8) 0.158(13) Uiso 0.50 1 d PD
C4P3 C 0.5402(7) 0.5844(18) 0.7673(9) 0.168(15) Uiso 0.50 1 d PD
C5P3 C 0.4975(14) 0.572(2) 0.7198(19) 0.150(12) Uiso 0.50 1 d P
C6P3 C 0.5402(14) 0.541(3) 0.782(2) 0.151(12) Uiso 0.50 1 d P

loop_
_atom_site_aniso_label
_atom_site_aniso_U_11
_atom_site_aniso_U_22
_atom_site_aniso_U_33
_atom_site_aniso_U_23
_atom_site_aniso_U_13
_atom_site_aniso_U_12
I 0.0691(4) 0.0375(3) 0.0630(4) -0.00291(16) 0.0399(2) 0.00212(16)
Fe 0.0452(5) 0.0328(5) 0.0339(4) -0.0003(3) 0.0201(3) -0.0013(3)
P 0.0457(8) 0.0369(8) 0.0379(7) -0.0015(6) 0.0200(6) -0.0004(6)
S1 0.0543(8) 0.0450(8) 0.0391(7) -0.0046(6) 0.0170(6) 0.0009(6)
S2 0.0476(8) 0.0433(8) 0.0561(9) -0.0077(6) 0.0270(7) -0.0026(6)
S3 0.0657(9) 0.0398(7) 0.0451(8) 0.0032(6) 0.0324(7) 0.0029(6)
Si3 0.0906(14) 0.0525(10) 0.0479(10) 0.0043(8) 0.0424(10) -0.0024(9)
Si2 0.0477(10) 0.0703(13) 0.0776(13) -0.0177(10) 0.0277(9) -0.0117(9)
C11 0.050(3) 0.037(3) 0.050(3) -0.001(2) 0.026(3) 0.000(2)
C21 0.049(3) 0.046(3) 0.043(3) 0.005(3) 0.021(3) -0.001(3)
C31 0.050(3) 0.054(4) 0.043(3) 0.002(3) 0.013(3) -0.001(3)
C41 0.051(4) 0.064(4) 0.056(4) 0.010(3) 0.011(3) 0.010(3)
C51 0.069(4) 0.048(4) 0.070(5) 0.006(3) 0.024(4) 0.016(3)
C61 0.056(4) 0.055(4) 0.051(4) 0.001(3) 0.015(3) 0.008(3)
Si1 0.0541(10) 0.0677(12) 0.0452(10) -0.0004(8) 0.0085(8) -0.0044(9)
C1M1 0.087(6) 0.114(7) 0.051(4) 0.001(4) 0.029(4) -0.004(5)
C2M1 0.095(6) 0.085(6) 0.081(6) -0.016(5) 0.025(5) -0.021(5)
C3M1 0.094(7) 0.119(8) 0.058(5) -0.013(5) -0.023(5) 0.034(6)
C12 0.045(3) 0.036(3) 0.039(3) -0.004(2) 0.017(2) -0.003(2)
C22 0.049(3) 0.040(3) 0.038(3) -0.004(2) 0.020(2) -0.005(2)
C32 0.051(3) 0.061(4) 0.052(3) -0.004(3) 0.022(3) -0.010(3)
C42 0.062(4) 0.056(4) 0.061(4) -0.021(3) 0.023(3) -0.016(3)
C52 0.068(4) 0.048(4) 0.081(5) -0.026(3) 0.030(4) -0.009(3)
C62 0.051(3) 0.050(4) 0.058(4) -0.009(3) 0.019(3) 0.002(3)
C1M2 0.086(6) 0.130(9) 0.103(7) -0.013(6) 0.063(6) -0.029(6)
C2M2 0.062(5) 0.135(10) 0.190(13) -0.081(10) 0.060(7) -0.046(6)
C3M2 0.071(6) 0.103(8) 0.156(11) 0.012(7) 0.036(6) 0.028(5)
C13 0.046(3) 0.050(3) 0.038(3) -0.005(2) 0.017(2) -0.001(3)
C23 0.052(3) 0.044(3) 0.032(3) -0.003(2) 0.018(2) -0.004(2)
C33 0.063(4) 0.057(4) 0.041(3) -0.003(3) 0.032(3) -0.006(3)
C43 0.090(5) 0.065(4) 0.052(4) -0.006(3) 0.046(4) -0.004(4)
C53 0.084(5) 0.060(4) 0.083(5) -0.010(4) 0.055(4) 0.007(4)
C63 0.078(5) 0.045(3) 0.069(4) -0.003(3) 0.046(4) 0.005(3)
C1M3 0.143(9) 0.064(5) 0.086(6) -0.007(4) 0.064(6) -0.014(5)
C2M3 0.103(7) 0.075(6) 0.092(6) 0.007(5) 0.037(5) 0.012(5)
C3M3 0.149(9) 0.085(6) 0.075(5) 0.018(5) 0.077(6) -0.002(6)
Cl2 0.365(14) 0.191(7) 0.294(11) 0.083(8) 0.060(10) -0.047(8)

loop_
_atom_type_symbol
_atom_type_description
_atom_type_scat_dispersion_real
_atom_type_scat_dispersion_imag
_atom_type_scat_source
C C 0.0181 0.0091 'International Tables Vol C Tables 4.2.6.8 and 6.1.1.4'
H H 0.0000 0.0000 'International Tables Vol C Tables 4.2.6.8 and 6.1.1.4'
Si Si 0.0817 0.0704 'International Tables Vol C Tables 4.2.6.8 and 6.1.1.4'
P P 0.2955 0.4335 'International Tables Vol C Tables 4.2.6.8 and 6.1.1.4'
S S 0.3331 0.5567 'International Tables Vol C Tables 4.2.6.8 and 6.1.1.4'
Fe Fe 0.3463 0.8444 'International Tables Vol C Tables 4.2.6.8 and 6.1.1.4'
I I -0.4742 1.8119 'International Tables Vol C Tables 4.2.6.8 and 6.1.1.4'
Cl Cl 0.1484 0.1585 'International Tables Vol C Tables 4.2.6.8 and 6.1.1.4'

loop_
_geom_angle_atom_site_label_1
_geom_angle_atom_site_label_2
_geom_angle_atom_site_label_3
_geom_angle
_geom_angle_site_symmetry_1
_geom_angle_site_symmetry_3
S2 Fe S3 119.77(7) . .
S2 Fe S1 120.29(7) . .
S3 Fe S1 119.45(7) . .
S2 Fe P 87.60(6) . .
S3 Fe P 87.68(6) . .
S1 Fe P 87.75(6) . .
S2 Fe I 90.29(5) . .
S3 Fe I 95.51(5) . .
S1 Fe I 91.19(5) . .
P Fe I 176.75(5) . .
C13 P C12 108.4(3) . .
C13 P C11 108.8(3) . .
C12 P C11 109.2(3) . .
C13 P Fe 110.3(2) . .
C12 P Fe 110.06(19) . .
C11 P Fe 110.0(2) . .
C21 S1 Fe 110.1(2) . .
C22 S2 Fe 110.2(2) . .
C23 S3 Fe 110.38(19) . .
C1M3 Si3 C2M3 110.3(5) . .
C1M3 Si3 C3M3 110.0(5) . .
C2M3 Si3 C3M3 107.5(5) . .
C1M3 Si3 C33 111.5(4) . .
C2M3 Si3 C33 109.1(4) . .
C3M3 Si3 C33 108.4(4) . .
C1M2 Si2 C3M2 110.9(6) . .
C1M2 Si2 C2M2 110.7(7) . .
C3M2 Si2 C2M2 107.9(7) . .
C1M2 Si2 C32 107.7(4) . .
C3M2 Si2 C32 111.8(5) . .
C2M2 Si2 C32 107.8(4) . .
C21 C11 C61 121.5(6) . .
C21 C11 P 113.4(4) . .
C61 C11 P 125.0(5) . .
C11 C21 C31 121.0(6) . .
C11 C21 S1 118.4(5) . .
C31 C21 S1 120.6(5) . .
C41 C31 C21 115.7(6) . .
C41 C31 Si1 119.8(5) . .
C21 C31 Si1 124.5(5) . .
C31 C41 C51 123.4(6) . .
C61 C51 C41 119.8(7) . .
C51 C61 C11 118.6(6) . .
C2M1 Si1 C1M1 112.3(5) . .
C2M1 Si1 C3M1 110.5(6) . .
C1M1 Si1 C3M1 107.3(5) . .
C2M1 Si1 C31 110.0(4) . .
C1M1 Si1 C31 109.9(4) . .
C3M1 Si1 C31 106.6(4) . .
C22 C12 C62 120.9(5) . .
C22 C12 P 113.7(4) . .
C62 C12 P 125.4(5) . .
C12 C22 C32 121.2(5) . .
C12 C22 S2 118.1(4) . .
C32 C22 S2 120.7(5) . .
C42 C32 C22 115.9(6) . .
C42 C32 Si2 119.7(5) . .
C22 C32 Si2 124.4(5) . .
C52 C42 C32 122.6(6) . .
C62 C52 C42 120.7(6) . .
C52 C62 C12 118.7(6) . .
C23 C13 C63 120.2(6) . .
C23 C13 P 114.1(4) . .
C63 C13 P 125.6(5) . .
C13 C23 C33 121.9(5) . .
C13 C23 S3 117.2(4) . .
C33 C23 S3 120.9(5) . .
C43 C33 C23 114.5(6) . .
C43 C33 Si3 119.7(5) . .
C23 C33 Si3 125.8(5) . .
C33 C43 C53 125.1(6) . .
C63 C53 C43 118.9(6) . .
C53 C63 C13 119.4(6) . .
Cl1B Cl1A C1P1 74.1(12) . .
Cl1A Cl1B C1P1 76.4(12) . .
C2P1 C1P1 C6P1 120.01(13) . .
C2P1 C1P1 Cl1B 143.5(9) . .
C6P1 C1P1 Cl1B 96.5(9) . .
C2P1 C1P1 Cl1A 114.0(10) . .
C6P1 C1P1 Cl1A 126.0(10) . .
Cl1B C1P1 Cl1A 29.5(5) . .
C1P1 C2P1 C3P1 119.99(13) . .
C1P1 C2P1 Cl2 116.6(10) . .
C3P1 C2P1 Cl2 123.4(10) . .
C4P1 C3P1 C2P1 119.99(13) . .
C3P1 C4P1 C5P1 120.01(13) . .
C6P1 C5P1 C4P1 119.98(13) . .
C5P1 C6P1 C1P1 120.01(13) . .
Cl3B Cl3A C1P2 57.0(17) . .
Cl3A Cl3B C1P2 75(2) . .
Cl3A Cl3B Cl4B 179.7(7) . .
C1P2 Cl3B Cl4B 105(2) . .
Cl3A Cl3B C2P2 121(2) . .
C1P2 Cl3B C2P2 46.6(10) . .
Cl4B Cl3B C2P2 58.6(16) . .
Cl4B Cl4A C2P2 66.4(13) . .
Cl4B Cl4A C3P2 106.2(15) . .
C2P2 Cl4A C3P2 39.8(5) . .
Cl4A Cl4B Cl3B 135(2) . .
Cl4A Cl4B C2P2 69.4(13) . .
Cl3B Cl4B C2P2 65.6(14) . .
C6P2 C1P2 C2P2 119.98(13) . .
C6P2 C1P2 Cl3B 162.1(17) . .
C2P2 C1P2 Cl3B 77.9(17) . .
C6P2 C1P2 Cl3A 113.9(9) . .
C2P2 C1P2 Cl3A 126.1(9) . .
Cl3B C1P2 Cl3A 48.2(15) . .
C3P2 C2P2 C1P2 119.99(13) . .
C3P2 C2P2 Cl4B 128.7(11) . .
C1P2 C2P2 Cl4B 111.3(11) . .
C3P2 C2P2 Cl4A 84.4(11) . .
C1P2 C2P2 Cl4A 155.6(11) . .
Cl4B C2P2 Cl4A 44.3(8) . .
C3P2 C2P2 Cl3B 175.5(14) . .
C1P2 C2P2 Cl3B 55.5(14) . .
Cl4B C2P2 Cl3B 55.8(13) . .
Cl4A C2P2 Cl3B 100.1(15) . .
C2P2 C3P2 C4P2 120.01(13) . .
C2P2 C3P2 Cl4A 55.7(9) . .
C4P2 C3P2 Cl4A 175.7(9) . .
C5P2 C4P2 C3P2 119.99(13) . .
C4P2 C5P2 C6P2 119.96(13) . .
C1P2 C6P2 C5P2 120.04(13) . .
C6P3 C1P3 C2P3 121.8(19) 2_656 .
C6P3 C1P3 C5P3 52(2) 2_656 .
C2P3 C1P3 C5P3 71.1(17) . .
C6P3 C1P3 Cl5 118.2(19) 2_656 .
C2P3 C1P3 Cl5 119.98(17) . .
C5P3 C1P3 Cl5 164.2(17) . .
C6P3 C1P3 C4P3 19(2) 2_656 2_656
C2P3 C1P3 C4P3 112.8(12) . 2_656
C5P3 C1P3 C4P3 42.3(16) . 2_656
Cl5 C1P3 C4P3 123.8(12) . 2_656
C1P3 C2P3 C3P3 119.79(15) . .
C1P3 C2P3 C5P3 58.7(15) . .
C3P3 C2P3 C5P3 62.2(15) . .
C1P3 C2P3 Cl6 120.12(14) . .
C3P3 C2P3 Cl6 120.09(14) . .
C5P3 C2P3 Cl6 169.2(15) . .
C2P3 C3P3 C4P3 119.6(2) . .
C2P3 C3P3 C5P3 68.6(13) . .
C4P3 C3P3 C5P3 52.3(13) . .
C2P3 C3P3 C6P3 108.8(15) . .
C4P3 C3P3 C6P3 27.9(17) . .
C5P3 C3P3 C6P3 56(2) . .
C6P3 C4P3 C5P3 69(4) . 2_656
C6P3 C4P3 C5P3 90(3) . .
C5P3 C4P3 C5P3 55(3) 2_656 .
C6P3 C4P3 C3P3 97(4) . .
C5P3 C4P3 C3P3 124.9(17) 2_656 .
C5P3 C4P3 C3P3 72.9(18) . .
C6P3 C4P3 C1P3 33(3) . 2_656
C5P3 C4P3 C1P3 52(2) 2_656 2_656
C5P3 C4P3 C1P3 97(2) . 2_656
C3P3 C4P3 C1P3 129.7(10) . 2_656
C5P3 C5P3 C6P3 77(4) 2_656 2_656
C5P3 C5P3 C4P3 64(3) 2_656 2_656
C6P3 C5P3 C4P3 36(3) 2_656 2_656
C5P3 C5P3 C4P3 61(3) 2_656 .
C6P3 C5P3 C4P3 136(4) 2_656 .
C4P3 C5P3 C4P3 122(3) 2_656 .
C5P3 C5P3 C1P3 129(4) 2_656 .
C6P3 C5P3 C1P3 56(3) 2_656 .
C4P3 C5P3 C1P3 85(3) 2_656 .
C4P3 C5P3 C1P3 146(3) . .
C5P3 C5P3 C6P3 53(3) 2_656 .
C6P3 C5P3 C6P3 112(4) 2_656 .
C4P3 C5P3 C6P3 115(3) 2_656 .
C4P3 C5P3 C6P3 31(2) . .
C1P3 C5P3 C6P3 123(3) . .
C5P3 C5P3 C3P3 114(5) 2_656 .
C6P3 C5P3 C3P3 148(4) 2_656 .
C4P3 C5P3 C3P3 176(4) 2_656 .
C4P3 C5P3 C3P3 54.8(17) . .
C1P3 C5P3 C3P3 99(2) . .
C6P3 C5P3 C3P3 64(2) . .
C5P3 C5P3 C2P3 149(3) 2_656 .
C6P3 C5P3 C2P3 106(3) 2_656 .
C4P3 C5P3 C2P3 135(3) 2_656 .
C4P3 C5P3 C2P3 103(3) . .
C1P3 C5P3 C2P3 50.2(11) . .
C6P3 C5P3 C2P3 100(3) . .
C3P3 C5P3 C2P3 49.2(12) . .
C4P3 C6P3 C5P3 75(4) . 2_656
C4P3 C6P3 C1P3 129(5) . 2_656
C5P3 C6P3 C1P3 72(3) 2_656 2_656
C4P3 C6P3 C5P3 59(3) . .
C5P3 C6P3 C5P3 50(3) 2_656 .
C1P3 C6P3 C5P3 118(4) 2_656 .
C4P3 C6P3 C3P3 55(3) . .
C5P3 C6P3 C3P3 108(3) 2_656 .
C1P3 C6P3 C3P3 175(3) 2_656 .
C5P3 C6P3 C3P3 60(2) . .

loop_
_geom_bond_atom_site_label_1
_geom_bond_atom_site_label_2
_geom_bond_distance
_geom_bond_site_symmetry_2
I Fe 2.6365(9) .
Fe S2 2.1188(17) .
Fe S3 2.1196(16) .
Fe S1 2.1201(18) .
Fe P 2.1569(16) .
P C13 1.816(6) .
P C12 1.817(5) .
P C11 1.823(6) .
S1 C21 1.785(6) .
S2 C22 1.785(6) .
S3 C23 1.805(6) .
Si3 C1M3 1.848(10) .
Si3 C2M3 1.864(11) .
Si3 C3M3 1.869(8) .
Si3 C33 1.910(7) .
Si2 C1M2 1.823(11) .
Si2 C3M2 1.863(12) .
Si2 C2M2 1.867(10) .
Si2 C32 1.912(7) .
C11 C21 1.388(9) .
C11 C61 1.390(9) .
C21 C31 1.422(9) .
C31 C41 1.388(10) .
C31 Si1 1.915(7) .
C41 C51 1.395(11) .
C51 C61 1.380(10) .
Si1 C2M1 1.851(10) .
Si1 C1M1 1.867(9) .
Si1 C3M1 1.892(9) .
C12 C22 1.387(8) .
C12 C62 1.398(9) .
C22 C32 1.416(9) .
C32 C42 1.401(10) .
C42 C52 1.383(11) .
C52 C62 1.370(10) .
C13 C23 1.393(9) .
C13 C63 1.394(9) .
C23 C33 1.415(9) .
C33 C43 1.382(10) .
C43 C53 1.384(12) .
C53 C63 1.375(11) .
Cl1A Cl1B 0.852(12) .
Cl1A C1P1 1.680(16) .
Cl1B C1P1 1.662(15) .
Cl2 C2P1 1.643(14) .
C1P1 C2P1 1.3987(10) .
C1P1 C6P1 1.3987(10) .
C2P1 C3P1 1.3989(10) .
C3P1 C4P1 1.3988(10) .
C4P1 C5P1 1.3989(10) .
C5P1 C6P1 1.3987(10) .
Cl3A Cl3B 1.41(4) .
Cl3A C1P2 1.83(2) .
Cl3B C1P2 1.59(4) .
Cl3B Cl4B 1.71(4) .
Cl3B C2P2 1.88(4) .
Cl4A Cl4B 1.34(2) .
Cl4A C2P2 1.80(2) .
Cl4A C3P2 2.17(2) .
Cl4B C2P2 1.76(2) .
C1P2 C6P2 1.3988(11) .
C1P2 C2P2 1.3988(10) .
C2P2 C3P2 1.3987(10) .
C3P2 C4P2 1.3990(11) .
C4P2 C5P2 1.3988(10) .
C5P2 C6P2 1.3988(10) .
Cl5 C1P3 1.7698(12) .
Cl6 C2P3 1.7692(10) .
C1P3 C6P3 1.36(4) 2_656
C1P3 C2P3 1.3992(10) .
C1P3 C5P3 1.56(4) .
C1P3 C4P3 1.96(3) 2_656
C2P3 C3P3 1.3994(11) .
C2P3 C5P3 1.72(4) .
C3P3 C4P3 1.4000(11) .
C3P3 C5P3 1.64(5) .
C3P3 C6P3 1.70(5) .
C4P3 C6P3 0.80(5) .
C4P3 C5P3 1.33(5) 2_656
C4P3 C5P3 1.35(4) .
C4P3 C1P3 1.96(3) 2_656
C5P3 C5P3 1.23(7) 2_656
C5P3 C6P3 1.28(5) 2_656
C5P3 C4P3 1.33(5) 2_656
C5P3 C6P3 1.57(6) .
C6P3 C5P3 1.28(5) 2_656
C6P3 C1P3 1.36(4) 2_656

loop_
_geom_torsion_atom_site_label_1
_geom_torsion_atom_site_label_2
_geom_torsion_atom_site_label_3
_geom_torsion_atom_site_label_4
_geom_torsion
_geom_torsion_site_symmetry_1
_geom_torsion_site_symmetry_4
S2 Fe P C13 125.0(2) . .
S3 Fe P C13 5.0(2) . .
S1 Fe P C13 -114.6(2) . .
I Fe P C13 174.3(9) . .
S2 Fe P C12 5.4(2) . .
S3 Fe P C12 -114.6(2) . .
S1 Fe P C12 125.8(2) . .
I Fe P C12 54.7(10) . .
S2 Fe P C11 -115.0(2) . .
S3 Fe P C11 125.1(2) . .
S1 Fe P C11 5.5(2) . .
I Fe P C11 -65.7(10) . .
S2 Fe S1 C21 82.4(2) . .
S3 Fe S1 C21 -89.5(2) . .
P Fe S1 C21 -3.5(2) . .
I Fe S1 C21 173.4(2) . .
S3 Fe S2 C22 81.4(2) . .
S1 Fe S2 C22 -90.5(2) . .
P Fe S2 C22 -4.6(2) . .
I Fe S2 C22 177.9(2) . .
S2 Fe S3 C23 -89.5(2) . .
S1 Fe S3 C23 82.5(2) . .
P Fe S3 C23 -3.6(2) . .
I Fe S3 C23 177.0(2) . .
C13 P C11 C21 114.1(5) . .
C12 P C11 C21 -127.7(4) . .
Fe P C11 C21 -6.9(5) . .
C13 P C11 C61 -64.1(6) . .
C12 P C11 C61 54.1(6) . .
Fe P C11 C61 175.0(5) . .
C61 C11 C21 C31 0.5(9) . .
P C11 C21 C31 -177.7(5) . .
C61 C11 C21 S1 -177.4(5) . .
P C11 C21 S1 4.3(6) . .
Fe S1 C21 C11 0.1(5) . .
Fe S1 C21 C31 -177.9(4) . .
C11 C21 C31 C41 0.4(9) . .
S1 C21 C31 C41 178.3(5) . .
C11 C21 C31 Si1 -179.9(5) . .
S1 C21 C31 Si1 -2.0(8) . .
C21 C31 C41 C51 -2.3(11) . .
Si1 C31 C41 C51 178.0(6) . .
C31 C41 C51 C61 3.3(12) . .
C41 C51 C61 C11 -2.2(11) . .
C21 C11 C61 C51 0.4(10) . .
P C11 C61 C51 178.4(6) . .
C41 C31 Si1 C2M1 114.6(7) . .
C21 C31 Si1 C2M1 -65.0(7) . .
C41 C31 Si1 C1M1 -121.2(6) . .
C21 C31 Si1 C1M1 59.2(7) . .
C41 C31 Si1 C3M1 -5.2(8) . .
C21 C31 Si1 C3M1 175.2(7) . .
C13 P C12 C22 -126.0(4) . .
C11 P C12 C22 115.5(4) . .
Fe P C12 C22 -5.3(5) . .
C13 P C12 C62 55.7(6) . .
C11 P C12 C62 -62.8(6) . .
Fe P C12 C62 176.4(5) . .
C62 C12 C22 C32 -0.5(9) . .
P C12 C22 C32 -178.8(5) . .
C62 C12 C22 S2 -179.8(5) . .
P C12 C22 S2 1.8(6) . .
Fe S2 C22 C12 2.6(5) . .
Fe S2 C22 C32 -176.8(4) . .
C12 C22 C32 C42 -0.4(9) . .
S2 C22 C32 C42 179.0(5) . .
C12 C22 C32 Si2 177.5(5) . .
S2 C22 C32 Si2 -3.1(8) . .
C1M2 Si2 C32 C42 111.6(7) . .
C3M2 Si2 C32 C42 -126.3(7) . .
C2M2 Si2 C32 C42 -7.9(9) . .
C1M2 Si2 C32 C22 -66.3(7) . .
C3M2 Si2 C32 C22 55.8(8) . .
C2M2 Si2 C32 C22 174.2(8) . .
C22 C32 C42 C52 1.3(11) . .
Si2 C32 C42 C52 -176.8(6) . .
C32 C42 C52 C62 -1.2(13) . .
C42 C52 C62 C12 0.3(12) . .
C22 C12 C62 C52 0.5(10) . .
P C12 C62 C52 178.7(6) . .
C12 P C13 C23 114.8(5) . .
C11 P C13 C23 -126.5(4) . .
Fe P C13 C23 -5.7(5) . .
C12 P C13 C63 -63.8(6) . .
C11 P C13 C63 54.9(6) . .
Fe P C13 C63 175.6(5) . .
C63 C13 C23 C33 0.5(9) . .
P C13 C23 C33 -178.2(5) . .
C63 C13 C23 S3 -178.3(5) . .
P C13 C23 S3 3.0(6) . .
Fe S3 C23 C13 1.1(5) . .
Fe S3 C23 C33 -177.7(4) . .
C13 C23 C33 C43 -0.6(9) . .
S3 C23 C33 C43 178.2(5) . .
C13 C23 C33 Si3 179.4(5) . .
S3 C23 C33 Si3 -1.8(8) . .
C1M3 Si3 C33 C43 -125.4(7) . .
C2M3 Si3 C33 C43 112.6(7) . .
C3M3 Si3 C33 C43 -4.2(7) . .
C1M3 Si3 C33 C23 54.6(7) . .
C2M3 Si3 C33 C23 -67.4(7) . .
C3M3 Si3 C33 C23 175.8(6) . .
C23 C33 C43 C53 0.0(11) . .
Si3 C33 C43 C53 180.0(7) . .
C33 C43 C53 C63 0.7(13) . .
C43 C53 C63 C13 -0.8(12) . .
C23 C13 C63 C53 0.2(10) . .
P C13 C63 C53 178.8(6) . .
Cl1A Cl1B C1P1 C2P1 -1.0(8) . .
Cl1A Cl1B C1P1 C6P1 -179.5(4) . .
Cl1B Cl1A C1P1 C2P1 179.4(5) . .
Cl1B Cl1A C1P1 C6P1 0.6(5) . .
C6P1 C1P1 C2P1 C3P1 -1.0(9) . .
Cl1B C1P1 C2P1 C3P1 -179.3(6) . .
Cl1A C1P1 C2P1 C3P1 -179.9(5) . .
C6P1 C1P1 C2P1 Cl2 179.6(5) . .
Cl1B C1P1 C2P1 Cl2 1.2(11) . .
Cl1A C1P1 C2P1 Cl2 0.7(7) . .
C1P1 C2P1 C3P1 C4P1 0.9(9) . .
Cl2 C2P1 C3P1 C4P1 -179.7(5) . .
C2P1 C3P1 C4P1 C5P1 -0.1(10) . .
C3P1 C4P1 C5P1 C6P1 -0.5(10) . .
C4P1 C5P1 C6P1 C1P1 0.4(9) . .
C2P1 C1P1 C6P1 C5P1 0.4(9) . .
Cl1B C1P1 C6P1 C5P1 179.4(5) . .
Cl1A C1P1 C6P1 C5P1 179.1(5) . .
C1P2 Cl3A Cl3B Cl4B 91(100) . .
C1P2 Cl3A Cl3B C2P2 0.1(4) . .
C2P2 Cl4A Cl4B Cl3B 0.7(6) . .
C3P2 Cl4A Cl4B Cl3B 0.9(8) . .
C3P2 Cl4A Cl4B C2P2 0.2(4) . .
Cl3A Cl3B Cl4B Cl4A -92(100) . .
C1P2 Cl3B Cl4B Cl4A -0.9(8) . .
C2P2 Cl3B Cl4B Cl4A -0.7(6) . .
Cl3A Cl3B Cl4B C2P2 -91(100) . .
C1P2 Cl3B Cl4B C2P2 -0.1(4) . .
Cl3A Cl3B C1P2 C6P2 1(2) . .
Cl4B Cl3B C1P2 C6P2 -179(100) . .
C2P2 Cl3B C1P2 C6P2 -179(100) . .
Cl3A Cl3B C1P2 C2P2 179.8(4) . .
Cl4B Cl3B C1P2 C2P2 0.2(5) . .
Cl4B Cl3B C1P2 Cl3A -179.7(3) . .
C2P2 Cl3B C1P2 Cl3A -179.8(4) . .
Cl3B Cl3A C1P2 C6P2 -179.8(7) . .
Cl3B Cl3A C1P2 C2P2 -0.2(5) . .
C6P2 C1P2 C2P2 C3P2 -0.5(11) . .
Cl3B C1P2 C2P2 C3P2 179.9(7) . .
Cl3A C1P2 C2P2 C3P2 -180.0(6) . .
C6P2 C1P2 C2P2 Cl4B 179.5(6) . .
Cl3B C1P2 C2P2 Cl4B -0.2(5) . .
Cl3A C1P2 C2P2 Cl4B 0.0(9) . .
C6P2 C1P2 C2P2 Cl4A -179.8(11) . .
Cl3B C1P2 C2P2 Cl4A 0.5(15) . .
Cl3A C1P2 C2P2 Cl4A 0.7(19) . .
C6P2 C1P2 C2P2 Cl3B 179.7(8) . .
Cl3A C1P2 C2P2 Cl3B 0.2(4) . .
Cl4A Cl4B C2P2 C3P2 -0.4(8) . .
Cl3B Cl4B C2P2 C3P2 -179.9(8) . .
Cl4A Cl4B C2P2 C1P2 179.6(6) . .
Cl3B Cl4B C2P2 C1P2 0.2(5) . .
Cl3B Cl4B C2P2 Cl4A -179.5(5) . .
Cl4A Cl4B C2P2 Cl3B 179.5(5) . .
Cl4B Cl4A C2P2 C3P2 179.7(6) . .
Cl4B Cl4A C2P2 C1P2 -0.9(14) . .
C3P2 Cl4A C2P2 C1P2 179(100) . .
C3P2 Cl4A C2P2 Cl4B -179.7(6) . .
Cl4B Cl4A C2P2 Cl3B -0.5(4) . .
C3P2 Cl4A C2P2 Cl3B 179.9(6) . .
Cl3A Cl3B C2P2 C3P2 -2(8) . .
C1P2 Cl3B C2P2 C3P2 -2(8) . .
Cl4B Cl3B C2P2 C3P2 179(100) . .
Cl3A Cl3B C2P2 C1P2 -0.2(5) . .
Cl4B Cl3B C2P2 C1P2 -179.8(6) . .
Cl3A Cl3B C2P2 Cl4B 179.6(3) . .
C1P2 Cl3B C2P2 Cl4B 179.8(6) . .
Cl3A Cl3B C2P2 Cl4A -179.97(14) . .
C1P2 Cl3B C2P2 Cl4A -179.8(6) . .
Cl4B Cl3B C2P2 Cl4A 0.4(3) . .
C1P2 C2P2 C3P2 C4P2 -0.1(11) . .
Cl4B C2P2 C3P2 C4P2 179.9(7) . .
Cl4A C2P2 C3P2 C4P2 179.6(7) . .
Cl3B C2P2 C3P2 C4P2 1(8) . .
C1P2 C2P2 C3P2 Cl4A -179.7(8) . .
Cl4B C2P2 C3P2 Cl4A 0.3(5) . .
Cl3B C2P2 C3P2 Cl4A -178(100) . .
Cl4B Cl4A C3P2 C2P2 -0.3(6) . .
Cl4B Cl4A C3P2 C4P2 -5(8) . .
C2P2 Cl4A C3P2 C4P2 -5(8) . .
C2P2 C3P2 C4P2 C5P2 1.3(11) . .
Cl4A C3P2 C4P2 C5P2 6(8) . .
C3P2 C4P2 C5P2 C6P2 -1.8(11) . .
C2P2 C1P2 C6P2 C5P2 -0.1(11) . .
Cl3B C1P2 C6P2 C5P2 179(100) . .
Cl3A C1P2 C6P2 C5P2 179.5(6) . .
C4P2 C5P2 C6P2 C1P2 1.3(11) . .
C6P3 C1P3 C2P3 C3P3 2(2) 2_656 .
C5P3 C1P3 C2P3 C3P3 12.4(18) . .
Cl5 C1P3 C2P3 C3P3 180.00(14) . .
C4P3 C1P3 C2P3 C3P3 20.1(8) 2_656 .
C6P3 C1P3 C2P3 C5P3 -11(3) 2_656 .
Cl5 C1P3 C2P3 C5P3 167.6(18) . .
C4P3 C1P3 C2P3 C5P3 7.6(16) 2_656 .
C6P3 C1P3 C2P3 Cl6 -178(2) 2_656 .
C5P3 C1P3 C2P3 Cl6 -167.6(18) . .
Cl5 C1P3 C2P3 Cl6 0.00(18) . .
C4P3 C1P3 C2P3 Cl6 -159.9(8) 2_656 .
C1P3 C2P3 C3P3 C4P3 0.0(3) . .
C5P3 C2P3 C3P3 C4P3 12.0(18) . .
Cl6 C2P3 C3P3 C4P3 -179.99(16) . .
C1P3 C2P3 C3P3 C5P3 -12.0(18) . .
Cl6 C2P3 C3P3 C5P3 168.0(18) . .
C1P3 C2P3 C3P3 C6P3 28.3(19) . .
C5P3 C2P3 C3P3 C6P3 40(2) . .
Cl6 C2P3 C3P3 C6P3 -151.7(19) . .
C2P3 C3P3 C4P3 C6P3 74(3) . .
C5P3 C3P3 C4P3 C6P3 88(4) . .
C2P3 C3P3 C4P3 C5P3 4(3) . 2_656
C5P3 C3P3 C4P3 C5P3 18.3(17) . 2_656
C6P3 C3P3 C4P3 C5P3 -70(4) . 2_656
C2P3 C3P3 C4P3 C5P3 -14(2) . .
C6P3 C3P3 C4P3 C5P3 -88(4) . .
C2P3 C3P3 C4P3 C1P3 71.0(14) . 2_656
C5P3 C3P3 C4P3 C1P3 85(2) . 2_656
C6P3 C3P3 C4P3 C1P3 -3(3) . 2_656
C6P3 C4P3 C5P3 C5P3 64(3) . 2_656
C3P3 C4P3 C5P3 C5P3 161.6(13) . 2_656
C1P3 C4P3 C5P3 C5P3 32.3(12) 2_656 2_656
C6P3 C4P3 C5P3 C6P3 43(7) . 2_656
C5P3 C4P3 C5P3 C6P3 -21(6) 2_656 2_656
C3P3 C4P3 C5P3 C6P3 140(6) . 2_656
C1P3 C4P3 C5P3 C6P3 11(6) 2_656 2_656
C6P3 C4P3 C5P3 C4P3 86(6) . 2_656
C5P3 C4P3 C5P3 C4P3 22(5) 2_656 2_656
C3P3 C4P3 C5P3 C4P3 -177(4) . 2_656
C1P3 C4P3 C5P3 C4P3 54(4) 2_656 2_656
C6P3 C4P3 C5P3 C1P3 -54(7) . .
C5P3 C4P3 C5P3 C1P3 -118(5) 2_656 .
C3P3 C4P3 C5P3 C1P3 43(6) . .
C1P3 C4P3 C5P3 C1P3 -86(6) 2_656 .
C5P3 C4P3 C5P3 C6P3 -64(3) 2_656 .
C3P3 C4P3 C5P3 C6P3 97(4) . .
C1P3 C4P3 C5P3 C6P3 -32(3) 2_656 .
C6P3 C4P3 C5P3 C3P3 -97(4) . .
C5P3 C4P3 C5P3 C3P3 -161.6(12) 2_656 .
C1P3 C4P3 C5P3 C3P3 -129.4(10) 2_656 .
C6P3 C4P3 C5P3 C2P3 -87(4) . .
C5P3 C4P3 C5P3 C2P3 -151.4(11) 2_656 .
C3P3 C4P3 C5P3 C2P3 10.2(15) . .
C1P3 C4P3 C5P3 C2P3 -119.2(19) 2_656 .
C6P3 C1P3 C5P3 C5P3 29(5) 2_656 2_656
C2P3 C1P3 C5P3 C5P3 -140(5) . 2_656
Cl5 C1P3 C5P3 C5P3 83(6) . 2_656
C4P3 C1P3 C5P3 C5P3 51(5) 2_656 2_656
C2P3 C1P3 C5P3 C6P3 -168(3) . 2_656
Cl5 C1P3 C5P3 C6P3 55(7) . 2_656
C4P3 C1P3 C5P3 C6P3 22(2) 2_656 2_656
C6P3 C1P3 C5P3 C4P3 -22(2) 2_656 2_656
C2P3 C1P3 C5P3 C4P3 170(2) . 2_656
Cl5 C1P3 C5P3 C4P3 33(7) . 2_656
C6P3 C1P3 C5P3 C4P3 125(7) 2_656 .
C2P3 C1P3 C5P3 C4P3 -44(6) . .
Cl5 C1P3 C5P3 C4P3 179.3(6) . .
C4P3 C1P3 C5P3 C4P3 147(7) 2_656 .
C6P3 C1P3 C5P3 C6P3 95(5) 2_656 .
C2P3 C1P3 C5P3 C6P3 -73(4) . .
Cl5 C1P3 C5P3 C6P3 150(4) . .
C4P3 C1P3 C5P3 C6P3 117(5) 2_656 .
C6P3 C1P3 C5P3 C3P3 159(4) 2_656 .
C2P3 C1P3 C5P3 C3P3 -9.3(13) . .
Cl5 C1P3 C5P3 C3P3 -146(5) . .
C4P3 C1P3 C5P3 C3P3 -179(3) 2_656 .
C6P3 C1P3 C5P3 C2P3 168(3) 2_656 .
Cl5 C1P3 C5P3 C2P3 -137(6) . .
C4P3 C1P3 C5P3 C2P3 -170(2) 2_656 .
C2P3 C3P3 C5P3 C5P3 149.2(12) . 2_656
C4P3 C3P3 C5P3 C5P3 -17.6(12) . 2_656
C6P3 C3P3 C5P3 C5P3 16.6(19) . 2_656
C2P3 C3P3 C5P3 C6P3 44(6) . 2_656
C4P3 C3P3 C5P3 C6P3 -123(7) . 2_656
C6P3 C3P3 C5P3 C6P3 -89(8) . 2_656
C2P3 C3P3 C5P3 C4P3 -154(44) . 2_656
C4P3 C3P3 C5P3 C4P3 39(42) . 2_656
C6P3 C3P3 C5P3 C4P3 73(43) . 2_656
C2P3 C3P3 C5P3 C4P3 166.8(19) . .
C6P3 C3P3 C5P3 C4P3 34(2) . .
C2P3 C3P3 C5P3 C1P3 9.4(13) . .
C4P3 C3P3 C5P3 C1P3 -157(3) . .
C6P3 C3P3 C5P3 C1P3 -123(3) . .
C2P3 C3P3 C5P3 C6P3 133(2) . .
C4P3 C3P3 C5P3 C6P3 -34(2) . .
C4P3 C3P3 C5P3 C2P3 -166.8(19) . .
C6P3 C3P3 C5P3 C2P3 -133(2) . .
C1P3 C2P3 C5P3 C5P3 102(8) . 2_656
C3P3 C2P3 C5P3 C5P3 -66(8) . 2_656
Cl6 C2P3 C5P3 C5P3 -172(3) . 2_656
C1P3 C2P3 C5P3 C6P3 10(3) . 2_656
C3P3 C2P3 C5P3 C6P3 -158(4) . 2_656
Cl6 C2P3 C5P3 C6P3 97(8) . 2_656
C1P3 C2P3 C5P3 C4P3 -15(3) . 2_656
C3P3 C2P3 C5P3 C4P3 177(5) . 2_656
Cl6 C2P3 C5P3 C4P3 72(10) . 2_656
C1P3 C2P3 C5P3 C4P3 157(3) . .
C3P3 C2P3 C5P3 C4P3 -11.1(16) . .
Cl6 C2P3 C5P3 C4P3 -116(7) . .
C3P3 C2P3 C5P3 C1P3 -167.8(17) . .
Cl6 C2P3 C5P3 C1P3 87(8) . .
C1P3 C2P3 C5P3 C6P3 126(3) . .
C3P3 C2P3 C5P3 C6P3 -42(2) . .
Cl6 C2P3 C5P3 C6P3 -147(7) . .
C1P3 C2P3 C5P3 C3P3 167.8(17) . .
Cl6 C2P3 C5P3 C3P3 -105(8) . .
C5P3 C4P3 C6P3 C5P3 -52(3) . 2_656
C3P3 C4P3 C6P3 C5P3 -125(2) . 2_656
C1P3 C4P3 C6P3 C5P3 51(4) 2_656 2_656
C5P3 C4P3 C6P3 C1P3 -51(4) 2_656 2_656
C5P3 C4P3 C6P3 C1P3 -103(5) . 2_656
C3P3 C4P3 C6P3 C1P3 -176(4) . 2_656
C5P3 C4P3 C6P3 C5P3 52(3) 2_656 .
C3P3 C4P3 C6P3 C5P3 -72.8(18) . .
C1P3 C4P3 C6P3 C5P3 103(5) 2_656 .
C5P3 C4P3 C6P3 C3P3 125(2) 2_656 .
C5P3 C4P3 C6P3 C3P3 72.8(18) . .
C1P3 C4P3 C6P3 C3P3 176(4) 2_656 .
C5P3 C5P3 C6P3 C4P3 -96(4) 2_656 .
C6P3 C5P3 C6P3 C4P3 -150(5) 2_656 .
C4P3 C5P3 C6P3 C4P3 -111(5) 2_656 .
C1P3 C5P3 C6P3 C4P3 147(4) . .
C3P3 C5P3 C6P3 C4P3 65(3) . .
C2P3 C5P3 C6P3 C4P3 99(4) . .
C6P3 C5P3 C6P3 C5P3 -53(5) 2_656 2_656
C4P3 C5P3 C6P3 C5P3 -15(5) 2_656 2_656
C4P3 C5P3 C6P3 C5P3 96(4) . 2_656
C1P3 C5P3 C6P3 C5P3 -116(4) . 2_656
C3P3 C5P3 C6P3 C5P3 161(3) . 2_656
C2P3 C5P3 C6P3 C5P3 -165(3) . 2_656
C5P3 C5P3 C6P3 C1P3 24(2) 2_656 2_656
C6P3 C5P3 C6P3 C1P3 -29(6) 2_656 2_656
C4P3 C5P3 C6P3 C1P3 10(5) 2_656 2_656
C4P3 C5P3 C6P3 C1P3 121(5) . 2_656
C1P3 C5P3 C6P3 C1P3 -92(5) . 2_656
C3P3 C5P3 C6P3 C1P3 -175(4) . 2_656
C2P3 C5P3 C6P3 C1P3 -140(3) . 2_656
C5P3 C5P3 C6P3 C3P3 -161(3) 2_656 .
C6P3 C5P3 C6P3 C3P3 146(4) 2_656 .
C4P3 C5P3 C6P3 C3P3 -175(4) 2_656 .
C4P3 C5P3 C6P3 C3P3 -65(3) . .
C1P3 C5P3 C6P3 C3P3 83(3) . .
C2P3 C5P3 C6P3 C3P3 34.4(15) . .
C2P3 C3P3 C6P3 C4P3 -118(3) . .
C5P3 C3P3 C6P3 C4P3 -72(3) . .
C2P3 C3P3 C6P3 C5P3 -62(3) . 2_656
C4P3 C3P3 C6P3 C5P3 57(3) . 2_656
C5P3 C3P3 C6P3 C5P3 -15(2) . 2_656
C2P3 C3P3 C6P3 C1P3 24(42) . 2_656
C4P3 C3P3 C6P3 C1P3 143(43) . 2_656
C5P3 C3P3 C6P3 C1P3 71(41) . 2_656
C2P3 C3P3 C6P3 C5P3 -46(2) . .
C4P3 C3P3 C6P3 C5P3 72(3) . .
